data_7026367
loop_
_publ_author_name
'Jing, Su'
'Morley, Christopher P.'
'Gu, Cheng-Yun'
'Di Vaira, Massimo'

_publ_section_title
;
 1,5,9,13-Tetraselena[13]ferrocenophane: synthesis, complexation,
 crystallographic and electrochemical study.
;
_journal_issue 37
_journal_name_full 'Dalton transactions (Cambridge, England : 2003)'
_journal_page_first 8812
_journal_page_last 8819
_journal_paper_doi 10.1039/c0dt00367k
_journal_volume 39
_journal_year 2010
_chemical_formula_moiety 'C19 H26 Fe Pd Se4 2+, 2(P F6) 2-'
_chemical_formula_sum 'C19 H26 F12 Fe P2 Pd Se4'
_chemical_formula_weight 1022.43
_chemical_name_systematic
;
?
;
_space_group_IT_number 14
_symmetry_cell_setting monoclinic
_symmetry_space_group_name_Hall '-P 2ybc'
_symmetry_space_group_name_H-M 'P 1 21/c 1'
_atom_sites_solution_hydrogens geom
_atom_sites_solution_primary direct
_atom_sites_solution_secondary difmap
_audit_creation_method SHELXL-97
_cell_angle_alpha 90.00
_cell_angle_beta 106.850(3)
_cell_angle_gamma 90.00
_cell_formula_units_Z 4
_cell_length_a 10.0072(3)
_cell_length_b 18.4143(4)
_cell_length_c 15.9982(4)
_cell_measurement_reflns_used 16912
_cell_measurement_temperature 150(2)
_cell_measurement_theta_max 29.59
_cell_measurement_theta_min 3.93
_cell_volume 2821.51(13)
_computing_cell_refinement 'Oxford Diffraction software, CrysAlisPro, Version 171.33.41'
_computing_data_collection 'Oxford Diffraction software, CrysAlisPro 171.29.2'
_computing_data_reduction 'Oxford Diffraction software, CrysAlisPro 171.29.2'
_computing_molecular_graphics 'ORTEP-3 (Farrugia, 1997)'
_computing_publication_material 'SHELXL-97 (Sheldrick, 2008)'
_computing_structure_refinement 'SHELXL-97 (Sheldrick, 2008)'
_computing_structure_solution 'SIR97 (Altomare et al., 1999)'
_diffrn_ambient_temperature 150(2)
_diffrn_detector_area_resol_mean 16.4547
_diffrn_measured_fraction_theta_full 0.989
_diffrn_measured_fraction_theta_max 0.989
_diffrn_measurement_device_type 'Oxford Diffraction Xcalibur 3 CCD diffractometer'
_diffrn_measurement_method '\w scans'
_diffrn_radiation_monochromator graphite
_diffrn_radiation_source 'fine-focus sealed tube'
_diffrn_radiation_type MoK\a
_diffrn_radiation_wavelength 0.71069
_diffrn_reflns_av_R_equivalents 0.0389
_diffrn_reflns_av_sigmaI/netI 0.0335
_diffrn_reflns_limit_h_max 12
_diffrn_reflns_limit_h_min -12
_diffrn_reflns_limit_k_max 22
_diffrn_reflns_limit_k_min -23
_diffrn_reflns_limit_l_max 19
_diffrn_reflns_limit_l_min -19
_diffrn_reflns_number 25189
_diffrn_reflns_theta_full 26.37
_diffrn_reflns_theta_max 26.37
_diffrn_reflns_theta_min 3.94
_diffrn_standards_number 0
_exptl_absorpt_coefficient_mu 6.516
_exptl_absorpt_correction_T_max 1.000
_exptl_absorpt_correction_T_min 0.603
_exptl_absorpt_correction_type multi-scan
_exptl_absorpt_process_details 'SADABS (Sheldrick, 1986)'
_exptl_crystal_colour brown
_exptl_crystal_density_diffrn 2.407
_exptl_crystal_density_method 'not measured'
_exptl_crystal_description 'irregular bloc'
_exptl_crystal_F_000 1944
_exptl_crystal_size_max 0.50
_exptl_crystal_size_mid 0.40
_exptl_crystal_size_min 0.40
_refine_diff_density_max 1.084
_refine_diff_density_min -0.737
_refine_diff_density_rms 0.122
_refine_ls_extinction_coef 0.00070(7)
_refine_ls_extinction_expression Fc^*^=kFc[1+0.001xFc^2^\l^3^/sin(2\q)]^-1/4^
_refine_ls_extinction_method SHELXL
_refine_ls_goodness_of_fit_ref 1.098
_refine_ls_hydrogen_treatment constr
_refine_ls_matrix_type full
_refine_ls_number_parameters 481
_refine_ls_number_reflns 5703
_refine_ls_number_restraints 480
_refine_ls_restrained_S_all 1.086
_refine_ls_R_factor_all 0.0420
_refine_ls_R_factor_gt 0.0263
_refine_ls_shift/su_max 0.001
_refine_ls_shift/su_mean 0.000
_refine_ls_structure_factor_coef Fsqd
_refine_ls_weighting_details 'calc w=1/[\s^2^(Fo^2^)+(0.0200P)^2^+5.7815P] where P=(Fo^2^+2Fc^2^)/3'
_refine_ls_weighting_scheme calc
_refine_ls_wR_factor_gt 0.0488
_refine_ls_wR_factor_ref 0.0577
_reflns_number_gt 4613
_reflns_number_total 5703
_reflns_threshold_expression I>2\s(I)
_cod_data_source_file c0dt00367k.txt
_cod_data_source_block js140
_cod_original_sg_symbol_Hall '-p 2ybc'
_cod_original_sg_symbol_H-M 'P 21/c'
_cod_database_code 7026367

loop_
_symmetry_equiv_pos_as_xyz
'x, y, z'
'-x, y+1/2, -z+1/2'
'-x, -y, -z'
'x, -y-1/2, z-1/2'

loop_
_atom_site_label
_atom_site_type_symbol
_atom_site_fract_x
_atom_site_fract_y
_atom_site_fract_z
_atom_site_U_iso_or_equiv
_atom_site_adp_type
_atom_site_occupancy
_atom_site_symmetry_multiplicity
_atom_site_calc_flag
_atom_site_refinement_flags
_atom_site_disorder_assembly
_atom_site_disorder_group
Pd Pd 0.82557(3) 0.042146(15) 0.248478(17) 0.01473(8) Uani 1 1 d . . .
Se1 Se 0.73559(4) -0.037100(19) 0.34506(2) 0.01539(9) Uani 1 1 d . . .
Se2 Se 0.65750(4) -0.01035(2) 0.12218(2) 0.02502(10) Uani 1 1 d . . .
Se3 Se 0.88262(4) 0.13779(2) 0.16291(3) 0.02410(10) Uani 1 1 d . . .
Se4 Se 0.99633(4) 0.07596(2) 0.38577(2) 0.01842(9) Uani 1 1 d . . .
C1 C 0.5678(4) -0.0855(2) 0.2711(3) 0.0224(8) Uani 1 1 d . . .
H11 H 0.5202 -0.1109 0.3090 0.027 Uiso 1 1 calc R . .
H12 H 0.5028 -0.0482 0.2375 0.027 Uiso 1 1 calc R . .
C2 C 0.5993(5) -0.1397(2) 0.2079(3) 0.0299(10) Uani 1 1 d . . .
H21 H 0.6431 -0.1831 0.2415 0.036 Uiso 1 1 calc R . .
H22 H 0.5097 -0.1555 0.1666 0.036 Uiso 1 1 calc R . .
C3 C 0.6931(5) -0.1130(2) 0.1557(3) 0.0293(9) Uani 1 1 d . . .
H31 H 0.6778 -0.1430 0.1023 0.035 Uiso 1 1 calc R . .
H32 H 0.7918 -0.1188 0.1907 0.035 Uiso 1 1 calc R . .
C4 C 0.7495(6) -0.0140(3) 0.0295(3) 0.0410(12) Uani 1 1 d . . .
H41 H 0.8377 -0.0416 0.0509 0.049 Uiso 1 1 calc R . .
H42 H 0.6887 -0.0408 -0.0210 0.049 Uiso 1 1 calc R . .
C5 C 0.7811(6) 0.0592(3) -0.0006(3) 0.0500(14) Uani 1 1 d . . .
H51 H 0.7003 0.0914 -0.0048 0.060 Uiso 1 1 calc R . .
H52 H 0.7916 0.0543 -0.0600 0.060 Uiso 1 1 calc R . .
C6 C 0.9105(5) 0.0950(3) 0.0573(3) 0.0366(11) Uani 1 1 d . . .
H61 H 0.9410 0.1335 0.0237 0.044 Uiso 1 1 calc R . .
H62 H 0.9862 0.0585 0.0744 0.044 Uiso 1 1 calc R . .
C7 C 1.0782(5) 0.1686(2) 0.2093(3) 0.0351(11) Uani 1 1 d . . .
H71 H 1.1391 0.1279 0.2032 0.042 Uiso 1 1 calc R . .
H72 H 1.0951 0.2093 0.1732 0.042 Uiso 1 1 calc R . .
C8 C 1.1202(4) 0.1925(2) 0.3042(3) 0.0306(10) Uani 1 1 d . . .
H81 H 1.2027 0.2247 0.3148 0.037 Uiso 1 1 calc R . .
H82 H 1.0431 0.2213 0.3147 0.037 Uiso 1 1 calc R . .
C9 C 1.1547(4) 0.1304(2) 0.3689(3) 0.0282(9) Uani 1 1 d . . .
H91 H 1.2092 0.1502 0.4262 0.034 Uiso 1 1 calc R . .
H92 H 1.2158 0.0960 0.3497 0.034 Uiso 1 1 calc R . .
Fe Fe 0.70807(5) 0.13426(3) 0.43525(3) 0.01572(12) Uani 1 1 d . . .
C10 C 0.9039(4) 0.1504(2) 0.4292(2) 0.0193(8) Uani 1 1 d . . .
C11 C 0.8144(4) 0.2056(2) 0.3815(3) 0.0237(9) Uani 1 1 d . . .
H111 H 0.7963 0.2162 0.3211 0.028 Uiso 1 1 calc R . .
C12 C 0.7574(4) 0.2418(2) 0.4415(3) 0.0285(9) Uani 1 1 d . . .
H121 H 0.6942 0.2815 0.4280 0.034 Uiso 1 1 calc R . .
C13 C 0.8097(4) 0.2093(2) 0.5244(3) 0.0284(9) Uani 1 1 d . . .
H131 H 0.7871 0.2232 0.5759 0.034 Uiso 1 1 calc R . .
C14 C 0.9009(4) 0.1529(2) 0.5179(3) 0.0239(9) Uani 1 1 d . . .
H141 H 0.9513 0.1221 0.5639 0.029 Uiso 1 1 calc R . .
C15 C 0.6366(4) 0.03585(19) 0.3875(2) 0.0170(7) Uani 1 1 d . . .
C16 C 0.5520(4) 0.0914(2) 0.3357(3) 0.0206(8) Uani 1 1 d . . .
H161 H 0.5363 0.0994 0.2750 0.025 Uiso 1 1 calc R . .
C17 C 0.4958(4) 0.1322(2) 0.3930(3) 0.0268(9) Uani 1 1 d . . .
H171 H 0.4353 0.1728 0.3769 0.032 Uiso 1 1 calc R . .
C18 C 0.5451(4) 0.1022(2) 0.4784(3) 0.0257(9) Uani 1 1 d . . .
H181 H 0.5234 0.1195 0.5289 0.031 Uiso 1 1 calc R . .
C19 C 0.6320(4) 0.0419(2) 0.4754(2) 0.0216(8) Uani 1 1 d . . .
H191 H 0.6784 0.0115 0.5229 0.026 Uiso 1 1 calc R . .
P1A P 0.4095(17) 0.2103(9) 0.0928(9) 0.031(3) Uani 0.25(3) 1 d PDU A 1
F1A F 0.474(3) 0.1325(12) 0.1059(15) 0.064(7) Uani 0.25(3) 1 d PDU A 1
F2A F 0.547(2) 0.2422(17) 0.1552(14) 0.042(5) Uani 0.25(3) 1 d PDU A 1
F3A F 0.354(4) 0.2900(12) 0.0834(16) 0.054(6) Uani 0.25(3) 1 d PDU A 1
F4A F 0.272(2) 0.1789(18) 0.0299(16) 0.042(5) Uani 0.25(3) 1 d PDU A 1
F5A F 0.351(3) 0.1986(13) 0.1719(17) 0.063(9) Uani 0.25(3) 1 d PDU A 1
F6A F 0.468(3) 0.2218(15) 0.0134(14) 0.047(5) Uani 0.25(3) 1 d PDU A 1
P1B P 0.3902(9) 0.2185(3) 0.0896(3) 0.0290(10) Uani 0.75(3) 1 d PDU A 2
F1B F 0.4783(8) 0.1465(5) 0.0881(8) 0.064(2) Uani 0.75(3) 1 d PDU A 2
F2B F 0.5299(11) 0.2627(6) 0.1325(8) 0.054(2) Uani 0.75(3) 1 d PDU A 2
F3B F 0.2988(16) 0.2901(4) 0.0888(5) 0.062(3) Uani 0.75(3) 1 d PDU A 2
F4B F 0.2481(10) 0.1750(6) 0.0461(7) 0.045(2) Uani 0.75(3) 1 d PDU A 2
F5B F 0.3788(12) 0.1990(3) 0.1848(6) 0.0394(19) Uani 0.75(3) 1 d PDU A 2
F6B F 0.399(2) 0.2386(5) -0.0066(6) 0.067(4) Uani 0.75(3) 1 d PDU A 2
P2A P 1.1592(12) -0.0913(6) 0.2413(8) 0.036(4) Uani 0.256(18) 1 d PDU B 1
F7A F 1.215(3) -0.0144(8) 0.2232(13) 0.073(6) Uani 0.256(18) 1 d PDU B 1
F8A F 1.063(2) -0.0542(12) 0.2919(12) 0.064(6) Uani 0.256(18) 1 d PDU B 1
F9A F 1.109(2) -0.1687(10) 0.2635(14) 0.045(5) Uani 0.256(18) 1 d PDU B 1
F10A F 1.2550(18) -0.1289(8) 0.1913(9) 0.018(3) Uani 0.256(18) 1 d PDU B 1
F11A F 1.2806(17) -0.0966(11) 0.3297(9) 0.043(5) Uani 0.256(18) 1 d PDU B 1
F12A F 1.0374(15) -0.0852(17) 0.1530(10) 0.072(6) Uani 0.256(18) 1 d PDU B 1
P2B P 1.1434(5) -0.09802(19) 0.2377(2) 0.0256(10) Uani 0.744(18) 1 d PDU B 2
F7B F 1.1305(12) -0.0176(3) 0.2005(4) 0.063(2) Uani 0.744(18) 1 d PDU B 2
F8B F 1.0233(7) -0.0817(4) 0.2826(4) 0.0495(17) Uani 0.744(18) 1 d PDU B 2
F9B F 1.1517(9) -0.1793(3) 0.2728(5) 0.0565(19) Uani 0.744(18) 1 d PDU B 2
F10B F 1.2622(7) -0.1148(5) 0.1928(5) 0.057(2) Uani 0.744(18) 1 d PDU B 2
F11B F 1.2564(8) -0.0735(5) 0.3237(4) 0.063(2) Uani 0.744(18) 1 d PDU B 2
F12B F 1.0289(5) -0.1232(4) 0.1505(3) 0.0454(16) Uani 0.744(18) 1 d PDU B 2

loop_
_atom_site_aniso_label
_atom_site_aniso_U_11
_atom_site_aniso_U_22
_atom_site_aniso_U_33
_atom_site_aniso_U_23
_atom_site_aniso_U_13
_atom_site_aniso_U_12
Pd 0.01723(14) 0.01151(14) 0.01655(14) 0.00139(11) 0.00662(11) 0.00057(11)
Se1 0.01803(18) 0.01074(17) 0.01773(18) 0.00010(14) 0.00572(14) -0.00167(14)
Se2 0.0320(2) 0.0225(2) 0.01774(19) 0.00041(16) 0.00288(16) -0.00154(17)
Se3 0.0296(2) 0.0169(2) 0.0288(2) 0.00867(17) 0.01323(17) 0.00192(16)
Se4 0.01381(17) 0.01605(19) 0.0242(2) 0.00179(16) 0.00357(15) -0.00132(15)
C1 0.0221(19) 0.018(2) 0.027(2) -0.0050(17) 0.0057(16) -0.0082(16)
C2 0.040(2) 0.017(2) 0.032(2) -0.0069(18) 0.0085(19) -0.0063(18)
C3 0.043(3) 0.019(2) 0.028(2) -0.0047(18) 0.0129(19) 0.0037(18)
C4 0.066(3) 0.042(3) 0.020(2) -0.003(2) 0.019(2) 0.000(2)
C5 0.085(4) 0.044(3) 0.024(2) 0.010(2) 0.021(3) 0.002(3)
C6 0.047(3) 0.041(3) 0.029(2) 0.010(2) 0.022(2) 0.002(2)
C7 0.032(2) 0.032(2) 0.047(3) 0.013(2) 0.020(2) -0.008(2)
C8 0.022(2) 0.022(2) 0.048(3) 0.005(2) 0.0122(19) -0.0044(17)
C9 0.0116(18) 0.029(2) 0.045(3) 0.001(2) 0.0096(17) -0.0046(17)
Fe 0.0173(3) 0.0112(3) 0.0198(3) -0.0014(2) 0.0071(2) -0.0016(2)
C10 0.0154(18) 0.0158(19) 0.027(2) -0.0016(16) 0.0063(15) -0.0036(15)
C11 0.026(2) 0.015(2) 0.032(2) 0.0023(17) 0.0125(18) -0.0056(16)
C12 0.035(2) 0.0109(19) 0.042(3) -0.0047(18) 0.016(2) -0.0050(17)
C13 0.033(2) 0.025(2) 0.028(2) -0.0117(18) 0.0123(18) -0.0112(18)
C14 0.024(2) 0.024(2) 0.021(2) -0.0056(17) 0.0025(16) -0.0078(17)
C15 0.0167(18) 0.0139(18) 0.0225(19) -0.0013(15) 0.0090(15) -0.0032(15)
C16 0.0162(18) 0.0155(19) 0.029(2) -0.0031(16) 0.0043(16) -0.0025(15)
C17 0.0150(19) 0.023(2) 0.044(3) -0.0044(19) 0.0107(18) 0.0010(16)
C18 0.026(2) 0.023(2) 0.035(2) -0.0099(18) 0.0202(18) -0.0104(17)
C19 0.026(2) 0.0179(19) 0.024(2) 0.0011(17) 0.0116(16) -0.0078(17)
P1A 0.043(5) 0.024(6) 0.031(5) 0.003(4) 0.019(4) 0.001(4)
F1A 0.093(16) 0.020(9) 0.073(12) -0.022(8) 0.017(10) 0.005(9)
F2A 0.043(8) 0.046(12) 0.036(9) 0.002(8) 0.009(7) -0.026(8)
F3A 0.069(16) 0.021(8) 0.065(10) -0.001(7) 0.009(10) 0.021(8)
F4A 0.030(8) 0.063(11) 0.040(10) -0.014(8) 0.021(7) -0.001(7)
F5A 0.043(12) 0.12(2) 0.025(10) 0.002(10) 0.016(9) -0.039(11)
F6A 0.047(11) 0.069(11) 0.027(8) -0.003(7) 0.013(7) -0.007(9)
P1B 0.047(2) 0.0125(14) 0.0310(17) -0.0035(11) 0.0162(13) -0.0015(13)
F1B 0.045(4) 0.031(3) 0.122(6) -0.012(4) 0.033(4) 0.007(3)
F2B 0.072(4) 0.035(4) 0.060(4) -0.009(3) 0.030(4) -0.028(3)
F3B 0.083(7) 0.039(3) 0.045(3) -0.014(2) -0.012(3) 0.038(4)
F4B 0.044(4) 0.049(3) 0.044(4) -0.019(3) 0.015(3) -0.008(3)
F5B 0.045(4) 0.039(4) 0.029(3) 0.007(2) 0.004(3) -0.003(2)
F6B 0.125(10) 0.047(4) 0.035(3) -0.008(3) 0.033(5) -0.034(5)
P2A 0.022(4) 0.055(7) 0.034(6) -0.005(5) 0.012(4) 0.016(4)
F7A 0.089(13) 0.047(8) 0.097(11) 0.011(8) 0.046(10) -0.001(9)
F8A 0.077(12) 0.059(11) 0.071(10) 0.028(8) 0.045(9) 0.051(9)
F9A 0.051(7) 0.044(7) 0.049(7) 0.002(6) 0.029(6) -0.031(6)
F10A 0.032(6) 0.017(5) 0.010(5) 0.003(4) 0.014(5) 0.005(4)
F11A 0.038(7) 0.065(11) 0.029(7) 0.022(7) 0.015(6) 0.005(7)
F12A 0.043(8) 0.124(16) 0.042(8) 0.031(10) 0.003(6) 0.000(10)
P2B 0.0314(16) 0.0257(16) 0.0187(17) 0.0018(12) 0.0057(12) 0.0097(12)
F7B 0.115(6) 0.031(2) 0.054(3) 0.013(2) 0.042(4) 0.013(3)
F8B 0.055(3) 0.060(4) 0.044(3) 0.010(2) 0.031(2) 0.027(3)
F9B 0.083(5) 0.036(3) 0.051(3) 0.006(2) 0.021(3) 0.030(3)
F10B 0.037(3) 0.083(5) 0.054(4) -0.020(3) 0.015(3) -0.001(3)
F11B 0.067(4) 0.079(5) 0.032(3) -0.028(3) -0.005(3) -0.006(3)
F12B 0.033(2) 0.069(4) 0.030(2) -0.004(2) 0.0020(18) 0.000(2)

loop_
_atom_type_symbol
_atom_type_description
_atom_type_scat_dispersion_real
_atom_type_scat_dispersion_imag
_atom_type_scat_source
C C 0.0033 0.0016 'International Tables Vol C Tables 4.2.6.8 and 6.1.1.4'
H H 0.0000 0.0000 'International Tables Vol C Tables 4.2.6.8 and 6.1.1.4'
F F 0.0171 0.0103 'International Tables Vol C Tables 4.2.6.8 and 6.1.1.4'
Fe Fe 0.3463 0.8444 'International Tables Vol C Tables 4.2.6.8 and 6.1.1.4'
P P 0.1023 0.0942 'International Tables Vol C Tables 4.2.6.8 and 6.1.1.4'
Pd Pd -0.9988 1.0072 'International Tables Vol C Tables 4.2.6.8 and 6.1.1.4'
Se Se -0.0929 2.2259 'International Tables Vol C Tables 4.2.6.8 and 6.1.1.4'

loop_
_geom_angle_atom_site_label_1
_geom_angle_atom_site_label_2
_geom_angle_atom_site_label_3
_geom_angle
Se3 Pd Se2 92.264(17)
Se3 Pd Se4 96.079(16)
Se2 Pd Se4 170.958(18)
Se3 Pd Se1 168.030(17)
Se2 Pd Se1 89.725(15)
Se4 Pd Se1 82.830(14)
C15 Se1 C1 95.28(16)
C15 Se1 Pd 97.31(11)
C1 Se1 Pd 107.05(12)
C4 Se2 C3 94.87(19)
C4 Se2 Pd 106.27(15)
C3 Se2 Pd 97.41(13)
C6 Se3 C7 93.8(2)
C6 Se3 Pd 108.31(14)
C7 Se3 Pd 111.85(13)
C10 Se4 C9 100.39(17)
C10 Se4 Pd 103.03(11)
C9 Se4 Pd 112.94(13)
C2 C1 Se1 113.1(3)
C2 C1 H11 109.0
Se1 C1 H11 109.0
C2 C1 H12 109.0
Se1 C1 H12 109.0
H11 C1 H12 107.8
C3 C2 C1 115.9(3)
C3 C2 H21 108.3
C1 C2 H21 108.3
C3 C2 H22 108.3
C1 C2 H22 108.3
H21 C2 H22 107.4
C2 C3 Se2 111.8(3)
C2 C3 H31 109.3
Se2 C3 H31 109.3
C2 C3 H32 109.3
Se2 C3 H32 109.3
H31 C3 H32 107.9
C5 C4 Se2 113.7(3)
C5 C4 H41 108.8
Se2 C4 H41 108.8
C5 C4 H42 108.8
Se2 C4 H42 108.8
H41 C4 H42 107.7
C4 C5 C6 114.9(4)
C4 C5 H51 108.5
C6 C5 H51 108.5
C4 C5 H52 108.5
C6 C5 H52 108.5
H51 C5 H52 107.5
C5 C6 Se3 113.2(3)
C5 C6 H61 108.9
Se3 C6 H61 108.9
C5 C6 H62 108.9
Se3 C6 H62 108.9
H61 C6 H62 107.7
C8 C7 Se3 114.8(3)
C8 C7 H71 108.6
Se3 C7 H71 108.6
C8 C7 H72 108.6
Se3 C7 H72 108.6
H71 C7 H72 107.5
C9 C8 C7 114.0(4)
C9 C8 H81 108.7
C7 C8 H81 108.7
C9 C8 H82 108.7
C7 C8 H82 108.7
H81 C8 H82 107.6
C8 C9 Se4 116.6(3)
C8 C9 H91 108.1
Se4 C9 H91 108.1
C8 C9 H92 108.1
Se4 C9 H92 108.1
H91 C9 H92 107.3
C10 Fe C15 110.99(15)
C10 Fe C14 41.40(15)
C15 Fe C14 124.43(16)
C10 Fe C11 41.15(15)
C15 Fe C11 126.35(15)
C14 Fe C11 69.51(16)
C10 Fe C13 68.73(16)
C15 Fe C13 157.98(16)
C14 Fe C13 40.53(16)
C11 Fe C13 68.93(16)
C10 Fe C17 157.60(17)
C15 Fe C17 68.63(15)
C14 Fe C17 157.64(16)
C11 Fe C17 119.74(17)
C13 Fe C17 120.49(17)
C10 Fe C18 161.30(17)
C15 Fe C18 68.68(15)
C14 Fe C18 122.23(17)
C11 Fe C18 154.31(16)
C13 Fe C18 104.27(16)
C17 Fe C18 40.94(17)
C10 Fe C12 68.43(16)
C15 Fe C12 161.30(16)
C14 Fe C12 68.41(17)
C11 Fe C12 40.75(16)
C13 Fe C12 40.55(17)
C17 Fe C12 104.46(17)
C18 Fe C12 118.22(17)
C10 Fe C16 123.79(15)
C15 Fe C16 41.28(15)
C14 Fe C16 160.68(16)
C11 Fe C16 107.25(16)
C13 Fe C16 157.64(16)
C17 Fe C16 40.83(15)
C18 Fe C16 69.17(16)
C12 Fe C16 122.32(17)
C10 Fe C19 126.56(15)
C15 Fe C19 41.11(14)
C14 Fe C19 107.89(16)
C11 Fe C19 163.86(16)
C13 Fe C19 120.11(16)
C17 Fe C19 68.92(16)
C18 Fe C19 40.77(16)
C12 Fe C19 154.44(16)
C16 Fe C19 69.64(16)
C11 C10 C14 108.6(3)
C11 C10 Se4 128.3(3)
C14 C10 Se4 122.7(3)
C11 C10 Fe 70.2(2)
C14 C10 Fe 69.9(2)
Se4 C10 Fe 119.75(18)
C12 C11 C10 106.7(3)
C12 C11 Fe 69.8(2)
C10 C11 Fe 68.7(2)
C12 C11 H111 126.7
C10 C11 H111 126.7
Fe C11 H111 126.5
C13 C12 C11 109.0(4)
C13 C12 Fe 69.6(2)
C11 C12 Fe 69.5(2)
C13 C12 H121 125.5
C11 C12 H121 125.5
Fe C12 H121 127.0
C14 C13 C12 108.4(4)
C14 C13 Fe 69.5(2)
C12 C13 Fe 69.8(2)
C14 C13 H131 125.8
C12 C13 H131 125.8
Fe C13 H131 126.5
C13 C14 C10 107.3(4)
C13 C14 Fe 70.0(2)
C10 C14 Fe 68.7(2)
C13 C14 H141 126.3
C10 C14 H141 126.3
Fe C14 H141 126.5
C19 C15 C16 109.4(3)
C19 C15 Se1 125.1(3)
C16 C15 Se1 125.4(3)
C19 C15 Fe 70.4(2)
C16 C15 Fe 70.2(2)
Se1 C15 Fe 127.20(18)
C17 C16 C15 106.5(3)
C17 C16 Fe 69.4(2)
C15 C16 Fe 68.5(2)
C17 C16 H161 126.8
C15 C16 H161 126.8
Fe C16 H161 126.9
C16 C17 C18 108.8(3)
C16 C17 Fe 69.8(2)
C18 C17 Fe 69.6(2)
C16 C17 H171 125.6
C18 C17 H171 125.6
Fe C17 H171 126.7
C19 C18 C17 108.4(3)
C19 C18 Fe 69.8(2)
C17 C18 Fe 69.5(2)
C19 C18 H181 125.8
C17 C18 H181 125.8
Fe C18 H181 126.4
C18 C19 C15 106.9(3)
C18 C19 Fe 69.4(2)
C15 C19 Fe 68.5(2)
C18 C19 H191 126.5
C15 C19 H191 126.5
Fe C19 H191 127.1
F2A P1A F5A 90.1(4)
F2A P1A F1A 90.3(5)
F5A P1A F1A 90.2(4)
F2A P1A F3A 86.0(16)
F5A P1A F3A 90.0(4)
F1A P1A F3A 176.3(16)
F2A P1A F4A 179.6(8)
F5A P1A F4A 90.1(4)
F1A P1A F4A 90.0(5)
F3A P1A F4A 93.6(17)
F2A P1A F6A 90.0(4)
F5A P1A F6A 179.8(6)
F1A P1A F6A 89.7(4)
F3A P1A F6A 90.1(4)
F4A P1A F6A 89.8(4)
F2B P1B F1B 90.7(3)
F2B P1B F5B 90.1(3)
F1B P1B F5B 91.1(3)
F2B P1B F3B 90.6(5)
F1B P1B F3B 178.4(5)
F5B P1B F3B 89.7(3)
F2B P1B F4B 179.2(4)
F1B P1B F4B 90.1(3)
F5B P1B F4B 90.1(3)
F3B P1B F4B 88.6(6)
F2B P1B F6B 90.6(3)
F1B P1B F6B 89.6(3)
F5B P1B F6B 179.0(4)
F3B P1B F6B 89.6(3)
F4B P1B F6B 89.2(3)
F10A P2A F11A 90.3(4)
F10A P2A F7A 90.1(4)
F11A P2A F7A 89.9(5)
F10A P2A F12A 90.2(4)
F11A P2A F12A 179.4(6)
F7A P2A F12A 89.6(5)
F10A P2A F8A 179.5(5)
F11A P2A F8A 89.5(4)
F7A P2A F8A 90.3(4)
F12A P2A F8A 90.1(4)
F10A P2A F9A 89.9(4)
F11A P2A F9A 87.5(11)
F7A P2A F9A 177.4(11)
F12A P2A F9A 92.9(11)
F8A P2A F9A 89.6(4)
F11B P2B F7B 91.2(3)
F11B P2B F10B 90.5(3)
F7B P2B F10B 90.1(3)
F11B P2B F9B 90.6(4)
F7B P2B F9B 178.2(4)
F10B P2B F9B 90.5(3)
F11B P2B F12B 179.8(4)
F7B P2B F12B 89.1(3)
F10B P2B F12B 89.5(2)
F9B P2B F12B 89.2(4)
F11B P2B F8B 89.8(3)
F7B P2B F8B 90.2(2)
F10B P2B F8B 179.6(4)
F9B P2B F8B 89.2(3)
F12B P2B F8B 90.3(2)

loop_
_geom_bond_atom_site_label_1
_geom_bond_atom_site_label_2
_geom_bond_distance
Pd Se3 2.3990(5)
Pd Se2 2.4240(5)
Pd Se4 2.4406(5)
Pd Se1 2.4767(4)
Se1 C15 1.907(4)
Se1 C1 1.965(4)
Se2 C4 1.960(4)
Se2 C3 1.969(4)
Se3 C6 1.956(4)
Se3 C7 1.965(4)
Se4 C10 1.895(4)
Se4 C9 1.959(4)
C1 C2 1.519(5)
C1 H11 0.9900
C1 H12 0.9900
C2 C3 1.510(6)
C2 H21 0.9900
C2 H22 0.9900
C3 H31 0.9900
C3 H32 0.9900
C4 C5 1.496(7)
C4 H41 0.9900
C4 H42 0.9900
C5 C6 1.508(7)
C5 H51 0.9900
C5 H52 0.9900
C6 H61 0.9900
C6 H62 0.9900
C7 C8 1.517(6)
C7 H71 0.9900
C7 H72 0.9900
C8 C9 1.514(6)
C8 H81 0.9900
C8 H82 0.9900
C9 H91 0.9900
C9 H92 0.9900
Fe C10 2.012(4)
Fe C15 2.016(4)
Fe C14 2.028(4)
Fe C11 2.032(4)
Fe C13 2.034(4)
Fe C17 2.034(4)
Fe C18 2.035(4)
Fe C12 2.036(4)
Fe C16 2.039(4)
Fe C19 2.041(4)
C10 C11 1.421(5)
C10 C14 1.428(5)
C11 C12 1.416(6)
C11 H111 0.9500
C12 C13 1.410(6)
C12 H121 0.9500
C13 C14 1.407(6)
C13 H131 0.9500
C14 H141 0.9500
C15 C19 1.425(5)
C15 C16 1.429(5)
C16 C17 1.421(5)
C16 H161 0.9500
C17 C18 1.423(6)
C17 H171 0.9500
C18 C19 1.420(6)
C18 H181 0.9500
C19 H191 0.9500
P1A F2A 1.558(15)
P1A F5A 1.559(14)
P1A F1A 1.560(15)
P1A F3A 1.561(15)
P1A F4A 1.562(15)
P1A F6A 1.563(14)
P1B F2B 1.591(6)
P1B F1B 1.597(6)
P1B F5B 1.600(6)
P1B F3B 1.602(6)
P1B F4B 1.605(6)
P1B F6B 1.610(6)
P2A F10A 1.575(10)
P2A F11A 1.577(11)
P2A F7A 1.579(10)
P2A F12A 1.580(10)
P2A F8A 1.581(11)
P2A F9A 1.586(10)
P2B F11B 1.573(5)
P2B F7B 1.587(4)
P2B F10B 1.588(5)
P2B F9B 1.593(5)
P2B F12B 1.595(5)
P2B F8B 1.598(5)

loop_
_geom_torsion_atom_site_label_1
_geom_torsion_atom_site_label_2
_geom_torsion_atom_site_label_3
_geom_torsion_atom_site_label_4
_geom_torsion
Se3 Pd Se1 C15 -6.24(14)
Se2 Pd Se1 C15 -105.90(11)
Se4 Pd Se1 C15 79.24(11)
Se3 Pd Se1 C1 91.59(15)
Se2 Pd Se1 C1 -8.07(12)
Se4 Pd Se1 C1 177.08(12)
Se3 Pd Se2 C4 46.61(15)
Se4 Pd Se2 C4 -110.72(19)
Se1 Pd Se2 C4 -145.19(15)
Se3 Pd Se2 C3 143.91(12)
Se4 Pd Se2 C3 -13.42(17)
Se1 Pd Se2 C3 -47.90(12)
Se2 Pd Se3 C6 -46.36(15)
Se4 Pd Se3 C6 130.15(15)
Se1 Pd Se3 C6 -145.76(17)
Se2 Pd Se3 C7 -148.40(15)
Se4 Pd Se3 C7 28.11(15)
Se1 Pd Se3 C7 112.20(17)
Se3 Pd Se4 C10 82.66(11)
Se2 Pd Se4 C10 -120.13(16)
Se1 Pd Se4 C10 -85.34(11)
Se3 Pd Se4 C9 -24.74(13)
Se2 Pd Se4 C9 132.48(17)
Se1 Pd Se4 C9 167.26(13)
C15 Se1 C1 C2 167.6(3)
Pd Se1 C1 C2 68.2(3)
Se1 C1 C2 C3 -48.7(5)
C1 C2 C3 Se2 -36.8(5)
C4 Se2 C3 C2 -162.0(3)
Pd Se2 C3 C2 90.8(3)
C3 Se2 C4 C5 -164.7(4)
Pd Se2 C4 C5 -65.5(4)
Se2 C4 C5 C6 80.2(5)
C4 C5 C6 Se3 -77.7(5)
C7 Se3 C6 C5 177.3(3)
Pd Se3 C6 C5 62.8(3)
C6 Se3 C7 C8 -167.5(3)
Pd Se3 C7 C8 -56.1(3)
Se3 C7 C8 C9 81.3(4)
C7 C8 C9 Se4 -76.2(4)
C10 Se4 C9 C8 -61.8(3)
Pd Se4 C9 C8 47.2(3)
C9 Se4 C10 C11 79.3(3)
Pd Se4 C10 C11 -37.4(3)
C9 Se4 C10 C14 -109.3(3)
Pd Se4 C10 C14 134.0(3)
C9 Se4 C10 Fe 166.7(2)
Pd Se4 C10 Fe 50.0(2)
C15 Fe C10 C11 121.7(2)
C14 Fe C10 C11 -119.6(3)
C13 Fe C10 C11 -81.9(2)
C17 Fe C10 C11 37.1(5)
C18 Fe C10 C11 -152.9(5)
C12 Fe C10 C11 -38.2(2)
C16 Fe C10 C11 77.1(3)
C19 Fe C10 C11 165.7(2)
C15 Fe C10 C14 -118.7(2)
C11 Fe C10 C14 119.6(3)
C13 Fe C10 C14 37.7(2)
C17 Fe C10 C14 156.6(4)
C18 Fe C10 C14 -33.4(6)
C12 Fe C10 C14 81.4(3)
C16 Fe C10 C14 -163.3(2)
C19 Fe C10 C14 -74.8(3)
C15 Fe C10 Se4 -1.8(3)
C14 Fe C10 Se4 116.9(3)
C11 Fe C10 Se4 -123.5(3)
C13 Fe C10 Se4 154.6(3)
C17 Fe C10 Se4 -86.5(5)
C18 Fe C10 Se4 83.6(5)
C12 Fe C10 Se4 -161.7(3)
C16 Fe C10 Se4 -46.4(3)
C19 Fe C10 Se4 42.1(3)
C14 C10 C11 C12 0.2(4)
Se4 C10 C11 C12 172.5(3)
Fe C10 C11 C12 59.7(3)
C14 C10 C11 Fe -59.5(3)
Se4 C10 C11 Fe 112.8(3)
C10 Fe C11 C12 -118.2(3)
C15 Fe C11 C12 161.4(2)
C14 Fe C11 C12 -80.3(3)
C13 Fe C11 C12 -36.8(3)
C17 Fe C11 C12 77.1(3)
C18 Fe C11 C12 42.1(5)
C16 Fe C11 C12 119.8(3)
C19 Fe C11 C12 -163.9(5)
C15 Fe C11 C10 -80.4(3)
C14 Fe C11 C10 37.9(2)
C13 Fe C11 C10 81.4(2)
C17 Fe C11 C10 -164.7(2)
C18 Fe C11 C10 160.3(3)
C12 Fe C11 C10 118.2(3)
C16 Fe C11 C10 -122.0(2)
C19 Fe C11 C10 -45.7(7)
C10 C11 C12 C13 -0.4(4)
Fe C11 C12 C13 58.6(3)
C10 C11 C12 Fe -59.0(2)
C10 Fe C12 C13 -82.1(3)
C15 Fe C12 C13 -174.0(4)
C14 Fe C12 C13 -37.4(2)
C11 Fe C12 C13 -120.6(4)
C17 Fe C12 C13 120.3(3)
C18 Fe C12 C13 78.6(3)
C16 Fe C12 C13 160.7(2)
C19 Fe C12 C13 49.1(5)
C10 Fe C12 C11 38.6(2)
C15 Fe C12 C11 -53.4(6)
C14 Fe C12 C11 83.3(3)
C13 Fe C12 C11 120.6(4)
C17 Fe C12 C11 -119.0(3)
C18 Fe C12 C11 -160.7(2)
C16 Fe C12 C11 -78.6(3)
C19 Fe C12 C11 169.7(3)
C11 C12 C13 C14 0.5(4)
Fe C12 C13 C14 59.0(3)
C11 C12 C13 Fe -58.5(3)
C10 Fe C13 C14 -38.4(2)
C15 Fe C13 C14 55.1(5)
C11 Fe C13 C14 -82.7(3)
C17 Fe C13 C14 164.3(2)
C18 Fe C13 C14 123.3(3)
C12 Fe C13 C14 -119.7(4)
C16 Fe C13 C14 -166.9(4)
C19 Fe C13 C14 82.4(3)
C10 Fe C13 C12 81.3(3)
C15 Fe C13 C12 174.9(4)
C14 Fe C13 C12 119.7(4)
C11 Fe C13 C12 37.0(2)
C17 Fe C13 C12 -76.0(3)
C18 Fe C13 C12 -117.0(3)
C16 Fe C13 C12 -47.2(5)
C19 Fe C13 C12 -157.9(2)
C12 C13 C14 C10 -0.4(4)
Fe C13 C14 C10 58.8(3)
C12 C13 C14 Fe -59.2(3)
C11 C10 C14 C13 0.1(4)
Se4 C10 C14 C13 -172.7(3)
Fe C10 C14 C13 -59.6(3)
C11 C10 C14 Fe 59.7(3)
Se4 C10 C14 Fe -113.1(3)
C10 Fe C14 C13 118.8(3)
C15 Fe C14 C13 -158.1(2)
C11 Fe C14 C13 81.2(3)
C17 Fe C14 C13 -37.8(5)
C18 Fe C14 C13 -73.2(3)
C12 Fe C14 C13 37.4(2)
C16 Fe C14 C13 164.9(4)
C19 Fe C14 C13 -115.7(2)
C15 Fe C14 C10 83.1(3)
C11 Fe C14 C10 -37.7(2)
C13 Fe C14 C10 -118.8(3)
C17 Fe C14 C10 -156.6(4)
C18 Fe C14 C10 168.0(2)
C12 Fe C14 C10 -81.4(2)
C16 Fe C14 C10 46.1(6)
C19 Fe C14 C10 125.5(2)
C1 Se1 C15 C19 112.4(3)
Pd Se1 C15 C19 -139.6(3)
C1 Se1 C15 C16 -65.4(3)
Pd Se1 C15 C16 42.6(3)
C1 Se1 C15 Fe -156.5(2)
Pd Se1 C15 Fe -48.5(2)
C10 Fe C15 C19 122.0(2)
C14 Fe C15 C19 77.4(3)
C11 Fe C15 C19 166.1(2)
C13 Fe C15 C19 37.1(5)
C17 Fe C15 C19 -82.0(2)
C18 Fe C15 C19 -37.9(2)
C12 Fe C15 C19 -153.4(5)
C16 Fe C15 C19 -120.2(3)
C10 Fe C15 C16 -117.8(2)
C14 Fe C15 C16 -162.4(2)
C11 Fe C15 C16 -73.7(3)
C13 Fe C15 C16 157.3(4)
C17 Fe C15 C16 38.2(2)
C18 Fe C15 C16 82.3(2)
C12 Fe C15 C16 -33.2(6)
C19 Fe C15 C16 120.2(3)
C10 Fe C15 Se1 2.3(3)
C14 Fe C15 Se1 -42.4(3)
C11 Fe C15 Se1 46.3(3)
C13 Fe C15 Se1 -82.7(5)
C17 Fe C15 Se1 158.2(3)
C18 Fe C15 Se1 -157.7(3)
C12 Fe C15 Se1 86.9(5)
C16 Fe C15 Se1 120.0(3)
C19 Fe C15 Se1 -119.8(3)
C19 C15 C16 C17 0.4(4)
Se1 C15 C16 C17 178.5(3)
Fe C15 C16 C17 -59.3(3)
C19 C15 C16 Fe 59.7(3)
Se1 C15 C16 Fe -122.2(3)
C10 Fe C16 C17 -158.0(2)
C15 Fe C16 C17 118.3(3)
C14 Fe C16 C17 167.0(4)
C11 Fe C16 C17 -115.8(2)
C13 Fe C16 C17 -39.3(5)
C18 Fe C16 C17 37.3(2)
C12 Fe C16 C17 -73.7(3)
C19 Fe C16 C17 81.0(3)
C10 Fe C16 C15 83.8(2)
C14 Fe C16 C15 48.8(6)
C11 Fe C16 C15 125.9(2)
C13 Fe C16 C15 -157.6(4)
C17 Fe C16 C15 -118.3(3)
C18 Fe C16 C15 -81.0(2)
C12 Fe C16 C15 168.0(2)
C19 Fe C16 C15 -37.3(2)
C15 C16 C17 C18 0.0(4)
Fe C16 C17 C18 -58.7(3)
C15 C16 C17 Fe 58.7(2)
C10 Fe C17 C16 54.9(5)
C15 Fe C17 C16 -38.6(2)
C14 Fe C17 C16 -168.7(4)
C11 Fe C17 C16 82.0(3)
C13 Fe C17 C16 163.7(2)
C18 Fe C17 C16 -120.3(3)
C12 Fe C17 C16 123.1(2)
C19 Fe C17 C16 -82.9(2)
C10 Fe C17 C18 175.1(4)
C15 Fe C17 C18 81.7(2)
C14 Fe C17 C18 -48.5(5)
C11 Fe C17 C18 -157.7(2)
C13 Fe C17 C18 -76.0(3)
C12 Fe C17 C18 -116.6(2)
C16 Fe C17 C18 120.3(3)
C19 Fe C17 C18 37.4(2)
C16 C17 C18 C19 -0.3(4)
Fe C17 C18 C19 -59.2(3)
C16 C17 C18 Fe 58.9(3)
C10 Fe C18 C19 -54.5(6)
C15 Fe C18 C19 38.2(2)
C14 Fe C18 C19 -79.9(3)
C11 Fe C18 C19 169.2(3)
C13 Fe C18 C19 -119.9(2)
C17 Fe C18 C19 119.8(3)
C12 Fe C18 C19 -161.0(2)
C16 Fe C18 C19 82.6(2)
C10 Fe C18 C17 -174.2(4)
C15 Fe C18 C17 -81.6(2)
C14 Fe C18 C17 160.3(2)
C11 Fe C18 C17 49.5(5)
C13 Fe C18 C17 120.4(2)
C12 Fe C18 C17 79.3(3)
C16 Fe C18 C17 -37.2(2)
C19 Fe C18 C17 -119.8(3)
C17 C18 C19 C15 0.6(4)
Fe C18 C19 C15 -58.4(2)
C17 C18 C19 Fe 59.0(3)
C16 C15 C19 C18 -0.6(4)
Se1 C15 C19 C18 -178.7(3)
Fe C15 C19 C18 59.0(3)
C16 C15 C19 Fe -59.6(3)
Se1 C15 C19 Fe 122.3(3)
C10 Fe C19 C18 161.0(2)
C15 Fe C19 C18 -118.8(3)
C14 Fe C19 C18 118.9(2)
C11 Fe C19 C18 -163.0(5)
C13 Fe C19 C18 76.3(3)
C17 Fe C19 C18 -37.6(2)
C12 Fe C19 C18 41.7(5)
C16 Fe C19 C18 -81.4(2)
C10 Fe C19 C15 -80.1(3)
C14 Fe C19 C15 -122.2(2)
C11 Fe C19 C15 -44.2(7)
C13 Fe C19 C15 -164.9(2)
C17 Fe C19 C15 81.2(2)
C18 Fe C19 C15 118.8(3)
C12 Fe C19 C15 160.5(4)
C16 Fe C19 C15 37.5(2)
